data_4329070
loop_
_publ_author_name
'Jun-ichi Nishigaki'
'Tsuyoshi Matsumoto'
'Kazuyuki Tatsumi'

_publ_section_title
;
 Model Studies of Methyl CoM Reductase: Methane Formation via CH3-S Bond
 Cleavage of Ni(I) Tetraazacyclic Complexes Having Intramolecular Methyl
 Sulfide Pendants
;
_journal_name_full 'Inorganic Chemistry'
_journal_page_first 5173
_journal_page_last 5187
_journal_paper_doi 10.1021/ic300017k
_journal_volume 51
_journal_year 2012
_chemical_formula_moiety 'C16 H36 Cl N4 Ni S2, C2 H3 N, Cl '
_chemical_formula_sum 'C18 H39 Cl2 N5 Ni S2'
_chemical_formula_weight 519.27
_space_group_IT_number 2
_symmetry_cell_setting triclinic
_symmetry_Int_Tables_number 2
_symmetry_space_group_name_Hall '-P 1'
_symmetry_space_group_name_H-M 'P -1'
_cell_angle_alpha 76.105(4)
_cell_angle_beta 78.074(4)
_cell_angle_gamma 83.894(5)
_cell_formula_units_Z 2
_cell_length_a 8.4501(11)
_cell_length_b 9.3231(12)
_cell_length_c 16.278(2)
_cell_measurement_reflns_used 3038
_cell_measurement_temperature 173.1
_cell_measurement_theta_max 27.5
_cell_measurement_theta_min 3.0
_cell_volume 1215.8(3)
_computing_cell_refinement CrystalClear
_computing_data_collection CrystalClear
_computing_data_reduction CrystalStructure
_computing_publication_material 'CrystalStructure 3.8'
_computing_structure_refinement SHELXL
_computing_structure_solution SIR92
_diffrn_ambient_temperature 173
_diffrn_detector_area_resol_mean 7.31
_diffrn_measured_fraction_theta_full 0.994
_diffrn_measured_fraction_theta_max 0.994
_diffrn_measurement_device_type 'Rigaku Mercury'
_diffrn_measurement_method \w
_diffrn_radiation_type 'Mo K\a'
_diffrn_radiation_wavelength 0.71070
_diffrn_reflns_av_R_equivalents 0.028
_diffrn_reflns_limit_h_max 10
_diffrn_reflns_limit_h_min -10
_diffrn_reflns_limit_k_max 12
_diffrn_reflns_limit_k_min -12
_diffrn_reflns_limit_l_max 21
_diffrn_reflns_limit_l_min -20
_diffrn_reflns_number 14433
_diffrn_reflns_theta_full 27.48
_diffrn_reflns_theta_max 27.48
_exptl_absorpt_coefficient_mu 1.204
_exptl_absorpt_correction_T_max 0.976
_exptl_absorpt_correction_T_min 0.917
_exptl_absorpt_correction_type multi-scan
_exptl_absorpt_process_details 'Jacobson, R. (1998) Private communication'
_exptl_crystal_colour blue
_exptl_crystal_density_diffrn 1.418
_exptl_crystal_description block
_exptl_crystal_F_000 552.00
_exptl_crystal_size_max 0.06
_exptl_crystal_size_mid 0.05
_exptl_crystal_size_min 0.02
_refine_diff_density_max 0.38
_refine_diff_density_min -0.39
_refine_ls_extinction_method none
_refine_ls_goodness_of_fit_ref 1.047
_refine_ls_hydrogen_treatment refall
_refine_ls_number_parameters 254
_refine_ls_number_reflns 5528
_refine_ls_R_factor_gt 0.0317
_refine_ls_shift/su_max 0.0010
_refine_ls_structure_factor_coef Fsqd
_refine_ls_weighting_details 'w = 1/[\s^2^(Fo^2^)+(0.0400P)^2^+0.3500P] where P=(Fo^2^+2Fc^2^)/3'
_refine_ls_weighting_scheme calc
_refine_ls_wR_factor_ref 0.0775
_reflns_number_gt 4935
_reflns_number_total 5528
_reflns_threshold_expression F^2^>2.0\s(F^2^)
_cod_data_source_file ic300017k_si_002_08.cif
_cod_data_source_block RRRR-[Ni(mtc)Cl]Cl_Complex5a
_cod_original_formula_sum 'C18 H39 Cl2 N5 Ni S2 '
_cod_database_code 4329070

loop_
_symmetry_equiv_pos_site_id
_symmetry_equiv_pos_as_xyz
1 +X,+Y,+Z
2 -X,-Y,-Z

loop_
_atom_site_label
_atom_site_type_symbol
_atom_site_fract_x
_atom_site_fract_y
_atom_site_fract_z
_atom_site_U_iso_or_equiv
_atom_site_adp_type
_atom_site_occupancy
_atom_site_symmetry_multiplicity
_atom_site_calc_flag
_atom_site_refinement_flags
Ni(1) Ni 0.39711(2) 1.00290(2) 0.242319(13) 0.01786(6) Uani 1.00 1 d .
Cl(1) Cl 0.63810(5) 0.94744(5) 0.14079(3) 0.02486(10) Uani 1.00 1 d .
Cl(2) Cl 0.27140(6) 0.30210(6) 0.41265(3) 0.03546(12) Uani 1.00 1 d .
S(1) S 0.22414(6) 0.86320(5) 0.18216(3) 0.02570(11) Uani 1.00 1 d .
S(2) S 0.78084(6) 0.46597(5) 0.35793(3) 0.02795(11) Uani 1.00 1 d .
N(1) N 0.33169(18) 1.18898(16) 0.14512(9) 0.0234(3) Uani 1.00 1 d .
N(2) N 0.53400(17) 1.12726(16) 0.28934(9) 0.0225(3) Uani 1.00 1 d .
N(3) N 0.44762(17) 0.82664(16) 0.35211(9) 0.0208(2) Uani 1.00 1 d .
N(4) N 0.17461(17) 1.06727(16) 0.31624(10) 0.0228(3) Uani 1.00 1 d .
N(5) N 0.1024(2) 0.6691(2) -0.02389(14) 0.0591(5) Uani 1.00 1 d .
C(1) C 0.4603(2) 1.2980(2) 0.10908(12) 0.0304(4) Uani 1.00 1 d .
C(2) C 0.5292(2) 1.3533(2) 0.17397(14) 0.0332(4) Uani 1.00 1 d .
C(3) C 0.6338(2) 1.2390(2) 0.22536(13) 0.0292(4) Uani 1.00 1 d .
C(4) C 0.6326(2) 1.0204(2) 0.34306(12) 0.0271(3) Uani 1.00 1 d .
C(5) C 0.5251(2) 0.9037(2) 0.40287(11) 0.0265(3) Uani 1.00 1 d .
C(6) C 0.3006(2) 0.7529(2) 0.40734(12) 0.0288(4) Uani 1.00 1 d .
C(7) C 0.1627(2) 0.8532(2) 0.44244(12) 0.0331(4) Uani 1.00 1 d .
C(8) C 0.0738(2) 0.9526(2) 0.37693(12) 0.0283(3) Uani 1.00 1 d .
C(9) C 0.0759(2) 1.1626(2) 0.25645(12) 0.0282(4) Uani 1.00 1 d .
C(10) C 0.1822(2) 1.2658(2) 0.18500(13) 0.0299(4) Uani 1.00 1 d .
C(11) C 0.3063(2) 1.1331(2) 0.07066(12) 0.0297(4) Uani 1.00 1 d .
C(12) C 0.1858(2) 1.0143(2) 0.09271(12) 0.0310(4) Uani 1.00 1 d .
C(13) C 0.3509(2) 0.7331(2) 0.12780(14) 0.0364(4) Uani 1.00 1 d .
C(14) C 0.5647(2) 0.70910(19) 0.32203(11) 0.0228(3) Uani 1.00 1 d .
C(15) C 0.5973(2) 0.57220(19) 0.39198(11) 0.0257(3) Uani 1.00 1 d .
C(16) C 0.9300(2) 0.5764(2) 0.37276(15) 0.0398(4) Uani 1.00 1 d .
C(17) C -0.0821(2) 0.6272(2) 0.12618(15) 0.0427(5) Uani 1.00 1 d .
C(18) C 0.0213(2) 0.6506(2) 0.04210(14) 0.0365(4) Uani 1.00 1 d .
H(1) H 0.4619 1.1774 0.3257 0.027 Uiso 1.00 1 c R
H(2) H 0.2005 1.1273 0.3491 0.027 Uiso 1.00 1 c R
H(3) H 0.4149 1.3847 0.0708 0.036 Uiso 1.00 1 c R
H(4) H 0.5506 1.2519 0.0730 0.036 Uiso 1.00 1 c R
H(5) H 0.5946 1.4387 0.1430 0.040 Uiso 1.00 1 c R
H(6) H 0.4383 1.3891 0.2145 0.040 Uiso 1.00 1 c R
H(7) H 0.7134 1.1894 0.1858 0.035 Uiso 1.00 1 c R
H(8) H 0.6945 1.2888 0.2554 0.035 Uiso 1.00 1 c R
H(9) H 0.6823 1.0717 0.3771 0.033 Uiso 1.00 1 c R
H(10) H 0.7205 0.9733 0.3061 0.033 Uiso 1.00 1 c R
H(11) H 0.5905 0.8306 0.4391 0.032 Uiso 1.00 1 c R
H(12) H 0.4401 0.9508 0.4414 0.032 Uiso 1.00 1 c R
H(13) H 0.3351 0.6807 0.4568 0.035 Uiso 1.00 1 c R
H(14) H 0.2580 0.6962 0.3733 0.035 Uiso 1.00 1 c R
H(15) H 0.0835 0.7905 0.4860 0.040 Uiso 1.00 1 c R
H(16) H 0.2069 0.9161 0.4724 0.040 Uiso 1.00 1 c R
H(17) H 0.0353 0.8914 0.3439 0.034 Uiso 1.00 1 c R
H(18) H -0.0226 1.0015 0.4074 0.034 Uiso 1.00 1 c R
H(19) H -0.0081 1.2214 0.2886 0.034 Uiso 1.00 1 c R
H(20) H 0.0207 1.0999 0.2312 0.034 Uiso 1.00 1 c R
H(21) H 0.1188 1.3134 0.1398 0.036 Uiso 1.00 1 c R
H(22) H 0.2135 1.3448 0.2086 0.036 Uiso 1.00 1 c R
H(23) H 0.4119 1.0934 0.0430 0.036 Uiso 1.00 1 c R
H(24) H 0.2690 1.2177 0.0279 0.036 Uiso 1.00 1 c R
H(25) H 0.1900 0.9738 0.0413 0.037 Uiso 1.00 1 c R
H(26) H 0.0753 1.0594 0.1076 0.037 Uiso 1.00 1 c R
H(27) H 0.4525 0.7776 0.0968 0.044 Uiso 1.00 1 c R
H(28) H 0.2945 0.7074 0.0868 0.044 Uiso 1.00 1 c R
H(29) H 0.3745 0.6434 0.1702 0.044 Uiso 1.00 1 c R
H(30) H 0.6691 0.7539 0.2942 0.027 Uiso 1.00 1 c R
H(31) H 0.5230 0.6761 0.2775 0.027 Uiso 1.00 1 c R
H(32) H 0.5044 0.5084 0.4068 0.031 Uiso 1.00 1 c R
H(33) H 0.6063 0.6042 0.4445 0.031 Uiso 1.00 1 c R
H(34) H 1.0386 0.5374 0.3505 0.048 Uiso 1.00 1 c R
H(35) H 0.9196 0.5731 0.4343 0.048 Uiso 1.00 1 c R
H(36) H 0.9132 0.6791 0.3416 0.048 Uiso 1.00 1 c R
H(37) H -0.0153 0.6105 0.1706 0.051 Uiso 1.00 1 c R
H(38) H -0.1451 0.5406 0.1348 0.051 Uiso 1.00 1 c R
H(39) H -0.1560 0.7147 0.1302 0.051 Uiso 1.00 1 c R

loop_
_atom_site_aniso_label
_atom_site_aniso_U_11
_atom_site_aniso_U_22
_atom_site_aniso_U_33
_atom_site_aniso_U_12
_atom_site_aniso_U_13
_atom_site_aniso_U_23
Ni(1) 0.01680(12) 0.01939(12) 0.01882(12) 0.00287(8) -0.00526(8) -0.00712(8)
Cl(1) 0.0264(2) 0.0250(2) 0.0213(2) 0.00434(16) -0.00141(16) -0.00678(16)
Cl(2) 0.0323(2) 0.0420(2) 0.0413(2) 0.0094(2) -0.0129(2) -0.0270(2)
S(1) 0.0296(2) 0.0258(2) 0.0244(2) -0.00046(18) -0.00777(18) -0.00909(17)
S(2) 0.0339(2) 0.0201(2) 0.0293(2) 0.00454(18) -0.00686(19) -0.00627(17)
N(1) 0.0244(7) 0.0214(7) 0.0248(7) 0.0035(5) -0.0070(6) -0.0060(5)
N(2) 0.0189(6) 0.0235(7) 0.0270(7) 0.0038(5) -0.0052(5) -0.0107(6)
N(3) 0.0200(7) 0.0238(7) 0.0182(6) 0.0017(5) -0.0039(5) -0.0050(5)
N(4) 0.0165(6) 0.0270(7) 0.0288(7) 0.0032(5) -0.0070(5) -0.0135(6)
N(5) 0.0539(13) 0.0783(16) 0.0454(12) -0.0201(11) -0.0036(10) -0.0123(11)
C(1) 0.0332(10) 0.0212(8) 0.0328(10) 0.0000(7) -0.0068(8) 0.0015(7)
C(2) 0.0333(10) 0.0198(8) 0.0467(12) -0.0023(7) -0.0077(8) -0.0071(8)
C(3) 0.0238(9) 0.0271(9) 0.0397(10) -0.0047(7) -0.0062(7) -0.0113(8)
C(4) 0.0231(8) 0.0332(9) 0.0304(9) 0.0026(7) -0.0130(7) -0.0127(7)
C(5) 0.0285(9) 0.0319(9) 0.0223(8) 0.0055(7) -0.0116(7) -0.0094(7)
C(6) 0.0247(9) 0.0323(9) 0.0242(9) -0.0001(7) 0.0003(7) -0.0010(7)
C(7) 0.0244(9) 0.0466(11) 0.0236(9) 0.0002(8) 0.0037(7) -0.0072(8)
C(8) 0.0176(8) 0.0393(10) 0.0291(9) 0.0010(7) -0.0003(7) -0.0144(8)
C(9) 0.0178(8) 0.0328(9) 0.0368(10) 0.0091(7) -0.0104(7) -0.0132(8)
C(10) 0.0267(9) 0.0247(9) 0.0396(10) 0.0101(7) -0.0115(8) -0.0103(7)
C(11) 0.0378(10) 0.0301(9) 0.0220(8) 0.0041(7) -0.0131(7) -0.0038(7)
C(12) 0.0364(10) 0.0323(10) 0.0286(9) 0.0030(8) -0.0161(8) -0.0087(7)
C(13) 0.0446(12) 0.0304(10) 0.0410(11) 0.0026(8) -0.0117(9) -0.0200(8)
C(14) 0.0243(8) 0.0230(8) 0.0199(8) 0.0048(6) -0.0045(6) -0.0052(6)
C(15) 0.0244(8) 0.0249(8) 0.0246(8) 0.0010(6) -0.0031(6) -0.0016(6)
C(16) 0.0298(10) 0.0408(11) 0.0518(13) 0.0025(8) -0.0126(9) -0.0138(10)
C(17) 0.0377(11) 0.0485(13) 0.0428(12) 0.0058(9) -0.0059(9) -0.0167(10)
C(18) 0.0348(11) 0.0388(11) 0.0384(11) -0.0022(8) -0.0126(9) -0.0087(9)

loop_
_atom_type_symbol
_atom_type_description
_atom_type_scat_dispersion_real
_atom_type_scat_dispersion_imag
_atom_type_scat_source
C C 0.003 0.002
;
International Tables for Crystallography
(1992, Vol. C, Tables 4.2.6.8 and 6.1.1.4)
;
H H 0.000 0.000
;
International Tables for Crystallography
(1992, Vol. C, Table 6.1.1.4)
;
N N 0.006 0.003
;
International Tables for Crystallography
(1992, Vol. C, Tables 4.2.6.8 and 6.1.1.4)
;
Ni Ni 0.339 1.112
;
International Tables for Crystallography
(1992, Vol. C, Tables 4.2.6.8 and 6.1.1.4)
;
S S 0.125 0.123
;
International Tables for Crystallography
(1992, Vol. C, Tables 4.2.6.8 and 6.1.1.4)
;
Cl Cl 0.148 0.159
;
International Tables for Crystallography
(1992, Vol. C, Tables 4.2.6.8 and 6.1.1.4)
;

loop_
_geom_angle_atom_site_label_1
_geom_angle_atom_site_label_2
_geom_angle_atom_site_label_3
_geom_angle
_geom_angle_publ_flag
Cl(1) Ni(1) S(1) 91.494(17) yes
Cl(1) Ni(1) N(1) 89.68(3) yes
Cl(1) Ni(1) N(2) 89.43(3) yes
Cl(1) Ni(1) N(3) 96.19(3) yes
Cl(1) Ni(1) N(4) 172.39(4) yes
S(1) Ni(1) N(1) 83.89(4) yes
S(1) Ni(1) N(2) 177.30(3) yes
S(1) Ni(1) N(3) 98.65(4) yes
S(1) Ni(1) N(4) 85.15(4) yes
N(1) Ni(1) N(2) 93.58(5) yes
N(1) Ni(1) N(3) 173.52(5) yes
N(1) Ni(1) N(4) 83.17(5) yes
N(2) Ni(1) N(3) 83.77(5) yes
N(2) Ni(1) N(4) 93.63(6) yes
N(3) Ni(1) N(4) 91.08(5) yes
Ni(1) S(1) C(12) 96.47(7) yes
Ni(1) S(1) C(13) 109.66(8) yes
C(12) S(1) C(13) 102.36(9) yes
C(15) S(2) C(16) 100.21(9) yes
Ni(1) N(1) C(1) 113.96(11) yes
Ni(1) N(1) C(10) 107.66(9) yes
Ni(1) N(1) C(11) 108.59(10) yes
C(1) N(1) C(10) 108.89(13) yes
C(1) N(1) C(11) 105.69(13) yes
C(10) N(1) C(11) 112.13(15) yes
Ni(1) N(2) C(3) 117.12(12) yes
Ni(1) N(2) C(4) 106.29(11) yes
C(3) N(2) C(4) 111.70(13) yes
Ni(1) N(3) C(5) 103.92(9) yes
Ni(1) N(3) C(6) 114.43(10) yes
Ni(1) N(3) C(14) 110.81(9) yes
C(5) N(3) C(6) 110.32(13) yes
C(5) N(3) C(14) 109.41(13) yes
C(6) N(3) C(14) 107.87(13) yes
Ni(1) N(4) C(8) 119.51(11) yes
Ni(1) N(4) C(9) 108.26(10) yes
C(8) N(4) C(9) 109.34(13) yes
N(1) C(1) C(2) 116.44(14) yes
C(1) C(2) C(3) 114.69(16) yes
N(2) C(3) C(2) 111.02(14) yes
N(2) C(4) C(5) 108.91(14) yes
N(3) C(5) C(4) 110.37(14) yes
N(3) C(6) C(7) 116.72(15) yes
C(6) C(7) C(8) 115.88(16) yes
N(4) C(8) C(7) 113.11(15) yes
N(4) C(9) C(10) 110.46(14) yes
N(1) C(10) C(9) 113.09(14) yes
N(1) C(11) C(12) 115.15(14) yes
S(1) C(12) C(11) 112.97(14) yes
N(3) C(14) C(15) 115.83(13) yes
S(2) C(15) C(14) 112.28(11) yes
N(5) C(18) C(17) 179.9(2) yes
Ni(1) N(2) H(1) 107.1 no
C(3) N(2) H(1) 107.1 no
C(4) N(2) H(1) 107.1 no
Ni(1) N(4) H(2) 106.3 no
C(8) N(4) H(2) 106.3 no
C(9) N(4) H(2) 106.3 no
N(1) C(1) H(3) 108.2 no
N(1) C(1) H(4) 108.2 no
C(2) C(1) H(3) 108.2 no
C(2) C(1) H(4) 108.2 no
H(3) C(1) H(4) 107.3 no
C(1) C(2) H(5) 108.6 no
C(1) C(2) H(6) 108.6 no
C(3) C(2) H(5) 108.6 no
C(3) C(2) H(6) 108.6 no
H(5) C(2) H(6) 107.6 no
N(2) C(3) H(7) 109.4 no
N(2) C(3) H(8) 109.4 no
C(2) C(3) H(7) 109.4 no
C(2) C(3) H(8) 109.4 no
H(7) C(3) H(8) 108.0 no
N(2) C(4) H(9) 109.9 no
N(2) C(4) H(10) 109.9 no
C(5) C(4) H(9) 109.9 no
C(5) C(4) H(10) 109.9 no
H(9) C(4) H(10) 108.3 no
N(3) C(5) H(11) 109.6 no
N(3) C(5) H(12) 109.6 no
C(4) C(5) H(11) 109.6 no
C(4) C(5) H(12) 109.6 no
H(11) C(5) H(12) 108.1 no
N(3) C(6) H(13) 108.1 no
N(3) C(6) H(14) 108.1 no
C(7) C(6) H(13) 108.1 no
C(7) C(6) H(14) 108.1 no
H(13) C(6) H(14) 107.3 no
C(6) C(7) H(15) 108.3 no
C(6) C(7) H(16) 108.3 no
C(8) C(7) H(15) 108.3 no
C(8) C(7) H(16) 108.3 no
H(15) C(7) H(16) 107.4 no
N(4) C(8) H(17) 109.0 no
N(4) C(8) H(18) 109.0 no
C(7) C(8) H(17) 109.0 no
C(7) C(8) H(18) 109.0 no
H(17) C(8) H(18) 107.8 no
N(4) C(9) H(19) 109.6 no
N(4) C(9) H(20) 109.6 no
C(10) C(9) H(19) 109.6 no
C(10) C(9) H(20) 109.6 no
H(19) C(9) H(20) 108.1 no
N(1) C(10) H(21) 109.0 no
N(1) C(10) H(22) 109.0 no
C(9) C(10) H(21) 109.0 no
C(9) C(10) H(22) 109.0 no
H(21) C(10) H(22) 107.8 no
N(1) C(11) H(23) 108.5 no
N(1) C(11) H(24) 108.5 no
C(12) C(11) H(23) 108.5 no
C(12) C(11) H(24) 108.5 no
H(23) C(11) H(24) 107.5 no
S(1) C(12) H(25) 109.0 no
S(1) C(12) H(26) 109.0 no
C(11) C(12) H(25) 109.0 no
C(11) C(12) H(26) 109.0 no
H(25) C(12) H(26) 107.8 no
S(1) C(13) H(27) 109.5 no
S(1) C(13) H(28) 109.5 no
S(1) C(13) H(29) 109.5 no
H(27) C(13) H(28) 109.5 no
H(27) C(13) H(29) 109.5 no
H(28) C(13) H(29) 109.5 no
N(3) C(14) H(30) 108.3 no
N(3) C(14) H(31) 108.3 no
C(15) C(14) H(30) 108.3 no
C(15) C(14) H(31) 108.3 no
H(30) C(14) H(31) 107.4 no
S(2) C(15) H(32) 109.2 no
S(2) C(15) H(33) 109.1 no
C(14) C(15) H(32) 109.2 no
C(14) C(15) H(33) 109.1 no
H(32) C(15) H(33) 107.9 no
S(2) C(16) H(34) 109.5 no
S(2) C(16) H(35) 109.5 no
S(2) C(16) H(36) 109.5 no
H(34) C(16) H(35) 109.5 no
H(34) C(16) H(36) 109.5 no
H(35) C(16) H(36) 109.5 no
C(18) C(17) H(37) 109.5 no
C(18) C(17) H(38) 109.5 no
C(18) C(17) H(39) 109.5 no
H(37) C(17) H(38) 109.5 no
H(37) C(17) H(39) 109.5 no
H(38) C(17) H(39) 109.5 no

loop_
_geom_bond_atom_site_label_1
_geom_bond_atom_site_label_2
_geom_bond_distance
_geom_bond_publ_flag
Ni(1) Cl(1) 2.4374(4) yes
Ni(1) S(1) 2.5299(6) yes
Ni(1) N(1) 2.1582(13) yes
Ni(1) N(2) 2.0846(17) yes
Ni(1) N(3) 2.1982(13) yes
Ni(1) N(4) 2.1248(13) yes
S(1) C(12) 1.8226(18) yes
S(1) C(13) 1.803(2) yes
S(2) C(15) 1.8097(17) yes
S(2) C(16) 1.797(2) yes
N(1) C(1) 1.498(2) yes
N(1) C(10) 1.491(2) yes
N(1) C(11) 1.490(2) yes
N(2) C(3) 1.478(2) yes
N(2) C(4) 1.469(2) yes
N(3) C(5) 1.495(2) yes
N(3) C(6) 1.499(2) yes
N(3) C(14) 1.499(2) yes
N(4) C(8) 1.478(2) yes
N(4) C(9) 1.481(2) yes
N(5) C(18) 1.134(2) yes
C(1) C(2) 1.516(3) yes
C(2) C(3) 1.514(2) yes
C(4) C(5) 1.514(2) yes
C(6) C(7) 1.520(2) yes
C(7) C(8) 1.506(2) yes
C(9) C(10) 1.516(2) yes
C(11) C(12) 1.514(2) yes
C(14) C(15) 1.536(2) yes
C(17) C(18) 1.445(2) yes
N(2) H(1) 0.930 no
N(4) H(2) 0.930 no
C(1) H(3) 0.990 no
C(1) H(4) 0.990 no
C(2) H(5) 0.990 no
C(2) H(6) 0.990 no
C(3) H(7) 0.990 no
C(3) H(8) 0.990 no
C(4) H(9) 0.990 no
C(4) H(10) 0.990 no
C(5) H(11) 0.990 no
C(5) H(12) 0.990 no
C(6) H(13) 0.990 no
C(6) H(14) 0.990 no
C(7) H(15) 0.990 no
C(7) H(16) 0.990 no
C(8) H(17) 0.990 no
C(8) H(18) 0.990 no
C(9) H(19) 0.990 no
C(9) H(20) 0.990 no
C(10) H(21) 0.990 no
C(10) H(22) 0.990 no
C(11) H(23) 0.990 no
C(11) H(24) 0.990 no
C(12) H(25) 0.990 no
C(12) H(26) 0.990 no
C(13) H(27) 0.980 no
C(13) H(28) 0.980 no
C(13) H(29) 0.980 no
C(14) H(30) 0.990 no
C(14) H(31) 0.990 no
C(15) H(32) 0.990 no
C(15) H(33) 0.990 no
C(16) H(34) 0.980 no
C(16) H(35) 0.980 no
C(16) H(36) 0.980 no
C(17) H(37) 0.980 no
C(17) H(38) 0.980 no
C(17) H(39) 0.980 no

loop_
_geom_contact_atom_site_label_1
_geom_contact_atom_site_label_2
_geom_contact_distance
_geom_contact_site_symmetry_2
Cl(2) N(2) 3.2513(15) 1_545
Cl(2) N(4) 3.2383(18) 1_545
N(2) Cl(2) 3.2513(15) 1_565
N(4) Cl(2) 3.2383(18) 1_565
N(5) C(2) 3.559(2) 2_675
N(5) C(3) 3.535(2) 2_675
N(5) C(17) 3.587(3) 2_565
N(5) C(18) 3.359(3) 2_565
C(2) N(5) 3.559(2) 2_675
C(3) N(5) 3.535(2) 2_675
C(13) C(18) 3.588(3) .
C(15) C(15) 3.562(2) 2_666
C(17) N(5) 3.587(3) 2_565
C(18) N(5) 3.359(3) 2_565
C(18) C(13) 3.588(3) .
C(18) C(18) 3.487(3) 2_565
Cl(1) H(23) 3.221 2_675
Cl(1) H(24) 3.377 2_675
Cl(1) H(25) 2.973 2_675
Cl(1) H(39) 2.649 1_655
Cl(2) H(1) 2.322 1_545
Cl(2) H(2) 2.315 1_545
Cl(2) H(6) 3.186 1_545
Cl(2) H(11) 2.852 2_666
Cl(2) H(12) 3.395 1_545
Cl(2) H(14) 3.569 .
Cl(2) H(15) 3.207 2_566
Cl(2) H(16) 3.566 1_545
Cl(2) H(22) 3.380 1_545
Cl(2) H(32) 2.868 .
Cl(2) H(33) 3.066 2_666
Cl(2) H(34) 2.923 1_455
Cl(2) H(35) 3.082 2_666
S(1) H(36) 3.548 1_455
S(1) H(37) 3.327 .
S(2) H(8) 2.852 1_545
S(2) H(13) 3.002 2_666
S(2) H(15) 3.345 2_666
S(2) H(19) 3.032 1_645
S(2) H(37) 3.230 1_655
S(2) H(38) 3.465 1_655
N(5) H(4) 2.997 2_675
N(5) H(5) 3.108 2_675
N(5) H(7) 2.860 2_675
N(5) H(21) 2.886 2_575
N(5) H(24) 3.212 2_575
N(5) H(25) 3.458 .
N(5) H(26) 2.983 2_575
N(5) H(28) 2.766 .
N(5) H(38) 2.914 2_565
C(1) H(27) 3.503 2_675
C(1) H(28) 3.434 2_675
C(1) H(29) 3.554 1_565
C(2) H(29) 2.869 1_565
C(2) H(38) 3.286 1_665
C(3) H(19) 3.368 1_655
C(3) H(20) 3.398 1_655
C(3) H(38) 3.400 1_665
C(4) H(12) 3.506 2_676
C(4) H(17) 3.489 1_655
C(4) H(18) 3.269 1_655
C(4) H(19) 3.580 1_655
C(4) H(20) 3.468 1_655
C(5) H(12) 3.225 2_676
C(6) H(34) 3.533 1_455
C(7) H(18) 3.043 2_576
C(7) H(35) 3.533 1_455
C(8) H(9) 3.375 1_455
C(8) H(10) 3.387 1_455
C(8) H(16) 3.400 2_576
C(8) H(18) 3.570 2_576
C(8) H(36) 3.231 1_455
C(9) H(7) 3.454 1_455
C(9) H(8) 3.314 1_455
C(9) H(9) 3.569 1_455
C(9) H(10) 3.497 1_455
C(10) H(37) 3.438 1_565
C(11) H(23) 3.541 2_675
C(11) H(27) 3.042 2_675
C(13) H(3) 3.545 1_545
C(13) H(4) 3.174 2_675
C(13) H(5) 3.243 1_545
C(13) H(6) 3.252 1_545
C(13) H(23) 3.255 2_675
C(13) H(37) 3.293 .
C(14) H(39) 3.497 1_655
C(15) H(13) 3.075 2_666
C(15) H(32) 3.135 2_666
C(15) H(33) 3.059 2_666
C(16) H(14) 3.099 1_655
C(16) H(15) 3.517 1_655
C(16) H(17) 3.059 1_655
C(16) H(35) 3.549 2_766
C(16) H(37) 3.170 1_655
C(17) H(5) 3.333 1_445
C(17) H(21) 3.206 1_545
C(17) H(24) 3.207 2_575
C(17) H(28) 3.245 .
C(17) H(30) 3.455 1_455
C(18) H(21) 3.268 1_545
C(18) H(21) 3.342 2_575
C(18) H(24) 2.943 2_575
C(18) H(25) 3.464 .
C(18) H(26) 3.332 2_575
C(18) H(28) 2.699 .
H(1) Cl(2) 2.322 1_565
H(2) Cl(2) 2.315 1_565
H(2) H(15) 3.390 2_576
H(3) C(13) 3.545 1_565
H(3) H(3) 2.985 2_685
H(3) H(5) 3.487 2_685
H(3) H(27) 3.368 2_675
H(3) H(28) 3.126 1_565
H(3) H(28) 3.370 2_675
H(3) H(29) 3.167 1_565
H(4) N(5) 2.997 2_675
H(4) C(13) 3.174 2_675
H(4) H(25) 3.450 2_675
H(4) H(27) 2.847 2_675
H(4) H(28) 2.617 2_675
H(5) N(5) 3.108 2_675
H(5) C(13) 3.243 1_565
H(5) C(17) 3.333 1_665
H(5) H(3) 3.487 2_685
H(5) H(27) 3.227 1_565
H(5) H(28) 3.471 1_565
H(5) H(29) 2.570 1_565
H(5) H(31) 3.399 1_565
H(5) H(38) 2.454 1_665
H(5) H(39) 3.438 1_665
H(6) Cl(2) 3.186 1_565
H(6) C(13) 3.252 1_565
H(6) H(28) 3.453 1_565
H(6) H(29) 2.345 1_565
H(6) H(31) 3.279 1_565
H(7) N(5) 2.860 2_675
H(7) C(9) 3.454 1_655
H(7) H(19) 3.232 1_655
H(7) H(20) 2.833 1_655
H(7) H(26) 3.284 1_655
H(7) H(38) 3.459 1_665
H(8) S(2) 2.852 1_565
H(8) C(9) 3.314 1_655
H(8) H(19) 2.658 1_655
H(8) H(20) 3.116 1_655
H(8) H(32) 3.596 1_565
H(8) H(38) 2.927 1_665
H(9) C(8) 3.375 1_655
H(9) C(9) 3.569 1_655
H(9) H(12) 2.886 2_676
H(9) H(16) 2.826 2_676
H(9) H(17) 3.274 1_655
H(9) H(18) 2.626 1_655
H(9) H(19) 3.020 1_655
H(9) H(20) 3.308 1_655
H(10) C(8) 3.387 1_655
H(10) C(9) 3.497 1_655
H(10) H(17) 2.838 1_655
H(10) H(18) 3.051 1_655
H(10) H(19) 3.351 1_655
H(10) H(20) 2.825 1_655
H(11) Cl(2) 2.852 2_666
H(11) H(12) 3.097 2_676
H(11) H(32) 3.581 2_666
H(12) Cl(2) 3.395 1_565
H(12) C(4) 3.506 2_676
H(12) C(5) 3.225 2_676
H(12) H(9) 2.886 2_676
H(12) H(11) 3.097 2_676
H(12) H(12) 2.711 2_676
H(13) S(2) 3.002 2_666
H(13) C(15) 3.075 2_666
H(13) H(32) 2.956 2_666
H(13) H(33) 2.808 2_666
H(13) H(35) 3.296 2_666
H(14) Cl(2) 3.569 .
H(14) C(16) 3.099 1_455
H(14) H(34) 2.626 1_455
H(14) H(35) 3.076 1_455
H(14) H(36) 3.089 1_455
H(15) Cl(2) 3.207 2_566
H(15) S(2) 3.345 2_666
H(15) C(16) 3.517 1_455
H(15) H(2) 3.390 2_576
H(15) H(16) 3.570 2_576
H(15) H(18) 2.841 2_576
H(15) H(19) 3.569 2_576
H(15) H(35) 2.939 1_455
H(15) H(35) 3.327 2_666
H(15) H(36) 3.401 1_455
H(16) Cl(2) 3.566 1_565
H(16) C(8) 3.400 2_576
H(16) H(9) 2.826 2_676
H(16) H(15) 3.570 2_576
H(16) H(18) 2.460 2_576
H(17) C(4) 3.489 1_455
H(17) C(16) 3.059 1_455
H(17) H(9) 3.274 1_455
H(17) H(10) 2.838 1_455
H(17) H(34) 3.273 1_455
H(17) H(35) 3.139 1_455
H(17) H(36) 2.339 1_455
H(18) C(4) 3.269 1_455
H(18) C(7) 3.043 2_576
H(18) C(8) 3.570 2_576
H(18) H(9) 2.626 1_455
H(18) H(10) 3.051 1_455
H(18) H(15) 2.841 2_576
H(18) H(16) 2.460 2_576
H(18) H(18) 3.108 2_576
H(18) H(36) 3.552 1_455
H(19) S(2) 3.032 1_465
H(19) C(3) 3.368 1_455
H(19) C(4) 3.580 1_455
H(19) H(7) 3.232 1_455
H(19) H(8) 2.658 1_455
H(19) H(9) 3.020 1_455
H(19) H(10) 3.351 1_455
H(19) H(15) 3.569 2_576
H(19) H(34) 3.419 1_465
H(20) C(3) 3.398 1_455
H(20) C(4) 3.468 1_455
H(20) H(7) 2.833 1_455
H(20) H(8) 3.116 1_455
H(20) H(9) 3.308 1_455
H(20) H(10) 2.825 1_455
H(21) N(5) 2.886 2_575
H(21) C(17) 3.206 1_565
H(21) C(18) 3.268 1_565
H(21) C(18) 3.342 2_575
H(21) H(37) 2.995 1_565
H(21) H(38) 2.907 1_565
H(22) Cl(2) 3.380 1_565
H(22) H(28) 3.541 1_565
H(22) H(29) 3.100 1_565
H(22) H(34) 3.280 1_465
H(22) H(37) 2.999 1_565
H(23) Cl(1) 3.221 2_675
H(23) C(11) 3.541 2_675
H(23) C(13) 3.255 2_675
H(23) H(23) 2.639 2_675
H(23) H(25) 3.413 2_675
H(23) H(27) 2.416 2_675
H(23) H(28) 3.317 2_675
H(24) Cl(1) 3.377 2_675
H(24) N(5) 3.212 2_575
H(24) C(17) 3.207 2_575
H(24) C(18) 2.943 2_575
H(24) H(27) 2.768 2_675
H(24) H(38) 3.311 2_575
H(24) H(39) 2.835 2_575
H(25) Cl(1) 2.973 2_675
H(25) N(5) 3.458 .
H(25) C(18) 3.464 .
H(25) H(4) 3.450 2_675
H(25) H(23) 3.413 2_675
H(25) H(39) 3.545 2_575
H(26) N(5) 2.983 2_575
H(26) C(18) 3.332 2_575
H(26) H(7) 3.284 1_455
H(27) C(1) 3.503 2_675
H(27) C(11) 3.042 2_675
H(27) H(3) 3.368 2_675
H(27) H(4) 2.847 2_675
H(27) H(5) 3.227 1_545
H(27) H(23) 2.416 2_675
H(27) H(24) 2.768 2_675
H(27) H(39) 3.430 1_655
H(28) N(5) 2.766 .
H(28) C(1) 3.434 2_675
H(28) C(17) 3.245 .
H(28) C(18) 2.699 .
H(28) H(3) 3.126 1_545
H(28) H(3) 3.370 2_675
H(28) H(4) 2.617 2_675
H(28) H(5) 3.471 1_545
H(28) H(6) 3.453 1_545
H(28) H(22) 3.541 1_545
H(28) H(23) 3.317 2_675
H(28) H(37) 2.823 .
H(29) C(1) 3.554 1_545
H(29) C(2) 2.869 1_545
H(29) H(3) 3.167 1_545
H(29) H(5) 2.570 1_545
H(29) H(6) 2.345 1_545
H(29) H(22) 3.100 1_545
H(29) H(37) 3.340 .
H(30) C(17) 3.455 1_655
H(30) H(37) 3.356 1_655
H(30) H(39) 2.858 1_655
H(31) H(5) 3.399 1_545
H(31) H(6) 3.279 1_545
H(31) H(38) 3.581 1_655
H(31) H(39) 3.216 1_655
H(32) Cl(2) 2.868 .
H(32) C(15) 3.135 2_666
H(32) H(8) 3.596 1_545
H(32) H(11) 3.581 2_666
H(32) H(13) 2.956 2_666
H(32) H(32) 2.987 2_666
H(32) H(33) 2.427 2_666
H(33) Cl(2) 3.066 2_666
H(33) C(15) 3.059 2_666
H(33) H(13) 2.808 2_666
H(33) H(32) 2.427 2_666
H(33) H(33) 2.825 2_666
H(34) Cl(2) 2.923 1_655
H(34) C(6) 3.533 1_655
H(34) H(14) 2.626 1_655
H(34) H(17) 3.273 1_655
H(34) H(19) 3.419 1_645
H(34) H(22) 3.280 1_645
H(34) H(35) 3.487 2_766
H(34) H(37) 2.963 1_655
H(35) Cl(2) 3.082 2_666
H(35) C(7) 3.533 1_655
H(35) C(16) 3.549 2_766
H(35) H(13) 3.296 2_666
H(35) H(14) 3.076 1_655
H(35) H(15) 2.939 1_655
H(35) H(15) 3.327 2_666
H(35) H(17) 3.139 1_655
H(35) H(34) 3.487 2_766
H(35) H(35) 2.773 2_766
H(36) S(1) 3.548 1_655
H(36) C(8) 3.231 1_655
H(36) H(14) 3.089 1_655
H(36) H(15) 3.401 1_655
H(36) H(17) 2.339 1_655
H(36) H(18) 3.552 1_655
H(36) H(37) 2.933 1_655
H(36) H(39) 3.541 1_655
H(37) S(1) 3.327 .
H(37) S(2) 3.230 1_455
H(37) C(10) 3.438 1_545
H(37) C(13) 3.293 .
H(37) C(16) 3.170 1_455
H(37) H(21) 2.995 1_545
H(37) H(22) 2.999 1_545
H(37) H(28) 2.823 .
H(37) H(29) 3.340 .
H(37) H(30) 3.356 1_455
H(37) H(34) 2.963 1_455
H(37) H(36) 2.933 1_455
H(38) S(2) 3.465 1_455
H(38) N(5) 2.914 2_565
H(38) C(2) 3.286 1_445
H(38) C(3) 3.400 1_445
H(38) H(5) 2.454 1_445
H(38) H(7) 3.459 1_445
H(38) H(8) 2.927 1_445
H(38) H(21) 2.907 1_545
H(38) H(24) 3.311 2_575
H(38) H(31) 3.581 1_455
H(39) Cl(1) 2.649 1_455
H(39) C(14) 3.497 1_455
H(39) H(5) 3.438 1_445
H(39) H(24) 2.835 2_575
H(39) H(25) 3.545 2_575
H(39) H(27) 3.430 1_455
H(39) H(30) 2.858 1_455
H(39) H(31) 3.216 1_455
H(39) H(36) 3.541 1_455

loop_
_geom_torsion_atom_site_label_1
_geom_torsion_atom_site_label_2
_geom_torsion_atom_site_label_3
_geom_torsion_atom_site_label_4
_geom_torsion
Cl(1) Ni(1) S(1) C(12) -83.83(6)
Cl(1) Ni(1) S(1) C(13) 21.79(6)
Cl(1) Ni(1) N(1) C(1) -56.11(11)
Cl(1) Ni(1) N(1) C(10) -176.99(12)
Cl(1) Ni(1) N(1) C(11) 61.39(10)
Cl(1) Ni(1) N(2) C(3) 50.21(11)
Cl(1) Ni(1) N(2) C(4) -75.42(9)
Cl(1) Ni(1) N(3) C(5) 97.41(9)
Cl(1) Ni(1) N(3) C(6) -142.22(12)
Cl(1) Ni(1) N(3) C(14) -20.00(11)
S(1) Ni(1) N(1) C(1) -147.64(12)
S(1) Ni(1) N(1) C(10) 91.47(12)
S(1) Ni(1) N(1) C(11) -30.15(10)
N(1) Ni(1) S(1) C(12) 5.69(7)
N(1) Ni(1) S(1) C(13) 111.31(7)
S(1) Ni(1) N(3) C(5) -170.12(8)
S(1) Ni(1) N(3) C(6) -49.76(12)
S(1) Ni(1) N(3) C(14) 72.47(11)
N(3) Ni(1) S(1) C(12) 179.68(7)
N(3) Ni(1) S(1) C(13) -74.70(7)
S(1) Ni(1) N(4) C(8) 60.12(14)
S(1) Ni(1) N(4) C(9) -65.86(11)
N(4) Ni(1) S(1) C(12) 89.32(7)
N(4) Ni(1) S(1) C(13) -165.05(7)
N(1) Ni(1) N(2) C(3) -39.44(11)
N(1) Ni(1) N(2) C(4) -165.07(10)
N(2) Ni(1) N(1) C(1) 33.30(12)
N(2) Ni(1) N(1) C(10) -87.58(12)
N(2) Ni(1) N(1) C(11) 150.80(10)
N(1) Ni(1) N(4) C(8) 144.52(15)
N(1) Ni(1) N(4) C(9) 18.55(12)
N(4) Ni(1) N(1) C(1) 126.54(12)
N(4) Ni(1) N(1) C(10) 5.65(12)
N(4) Ni(1) N(1) C(11) -115.97(11)
N(2) Ni(1) N(3) C(5) 8.67(9)
N(2) Ni(1) N(3) C(6) 129.03(13)
N(2) Ni(1) N(3) C(14) -108.74(12)
N(3) Ni(1) N(2) C(3) 146.49(11)
N(3) Ni(1) N(2) C(4) 20.87(9)
N(2) Ni(1) N(4) C(8) -122.30(14)
N(2) Ni(1) N(4) C(9) 111.73(12)
N(4) Ni(1) N(2) C(3) -122.82(11)
N(4) Ni(1) N(2) C(4) 111.56(10)
N(3) Ni(1) N(4) C(8) -38.47(14)
N(3) Ni(1) N(4) C(9) -164.45(12)
N(4) Ni(1) N(3) C(5) -84.87(10)
N(4) Ni(1) N(3) C(6) 35.50(13)
N(4) Ni(1) N(3) C(14) 157.72(12)
Ni(1) S(1) C(12) C(11) 19.24(13)
C(13) S(1) C(12) C(11) -92.57(15)
C(16) S(2) C(15) C(14) 78.52(16)
Ni(1) N(1) C(1) C(2) -51.11(18)
Ni(1) N(1) C(10) C(9) -29.3(2)
Ni(1) N(1) C(11) C(12) 54.43(17)
C(1) N(1) C(10) C(9) -153.33(17)
C(10) N(1) C(1) C(2) 69.09(19)
C(1) N(1) C(11) C(12) 177.09(14)
C(11) N(1) C(1) C(2) -170.27(15)
C(10) N(1) C(11) C(12) -64.41(18)
C(11) N(1) C(10) C(9) 90.08(19)
Ni(1) N(2) C(3) C(2) 60.32(19)
Ni(1) N(2) C(4) C(5) -47.41(16)
C(3) N(2) C(4) C(5) -176.27(16)
C(4) N(2) C(3) C(2) -176.79(17)
Ni(1) N(3) C(5) C(4) -36.73(14)
Ni(1) N(3) C(6) C(7) -54.1(2)
Ni(1) N(3) C(14) C(15) -174.35(13)
C(5) N(3) C(6) C(7) 62.6(2)
C(6) N(3) C(5) C(4) -159.84(13)
C(5) N(3) C(14) C(15) 71.66(18)
C(14) N(3) C(5) C(4) 81.65(15)
C(6) N(3) C(14) C(15) -48.4(2)
C(14) N(3) C(6) C(7) -177.92(16)
Ni(1) N(4) C(8) C(7) 56.5(2)
Ni(1) N(4) C(9) C(10) -39.50(18)
C(8) N(4) C(9) C(10) -171.22(16)
C(9) N(4) C(8) C(7) -178.01(17)
N(1) C(1) C(2) C(3) 70.1(2)
C(1) C(2) C(3) N(2) -72.6(2)
N(2) C(4) C(5) N(3) 58.85(19)
N(3) C(6) C(7) C(8) 68.6(2)
C(6) C(7) C(8) N(4) -67.0(2)
N(4) C(9) C(10) N(1) 47.3(2)
N(1) C(11) C(12) S(1) -50.00(19)
N(3) C(14) C(15) S(2) -162.12(13)
